data_4075153
loop_
_publ_author_name
'Bowman, Lyndsey J.'
'Izod, Keith'
'Clegg, William'
'Harrington, Ross W.'

_publ_section_title
;
 Heteroleptic Complexes of Lanthanum(III) and Neodymium(III) with Oxygen-
 or Nitrogen-Functionalized Tris(triorganosilyl)methyl Ligands
;
_journal_issue 12
_journal_name_full Organometallics
_journal_page_first 2999
_journal_paper_doi 10.1021/om060072k
_journal_volume 25
_journal_year 2006
_chemical_formula_moiety 'C24 H60 I La O3 Si6'
_chemical_formula_sum 'C24 H60 I La O3 Si6'
_chemical_formula_weight 831.07
_chemical_name_systematic
;
 ?
;
_space_group_IT_number 2
_symmetry_cell_setting triclinic
_symmetry_space_group_name_Hall '-P 1'
_symmetry_space_group_name_H-M 'P -1'
_atom_sites_solution_hydrogens geom
_atom_sites_solution_primary direct
_atom_sites_solution_secondary difmap
_audit_creation_method SHELXL-97
_cell_angle_alpha 94.617(8)
_cell_angle_beta 94.943(13)
_cell_angle_gamma 109.325(6)
_cell_formula_units_Z 2
_cell_length_a 9.6301(9)
_cell_length_b 12.0261(5)
_cell_length_c 17.3986(19)
_cell_measurement_reflns_used 31655
_cell_measurement_temperature 150(2)
_cell_measurement_theta_max 27.50
_cell_measurement_theta_min 2.50
_cell_volume 1881.6(3)
_computing_cell_refinement EvalCCD
_computing_data_collection 'Nonius COLLECT'
_computing_data_reduction EvalCCD
_computing_molecular_graphics 'Bruker SHELXTL'
_computing_publication_material 'Bruker SHELXTL and local programs'
_computing_structure_refinement 'Bruker SHELXTL'
_computing_structure_solution 'Bruker SHELXTL'
_diffrn_ambient_temperature 150(2)
_diffrn_measured_fraction_theta_full 0.995
_diffrn_measured_fraction_theta_max 0.994
_diffrn_measurement_device_type 'Nonius KappaCCD diffractometer'
_diffrn_measurement_method '\f and \w scans'
_diffrn_radiation_monochromator graphite
_diffrn_radiation_source 'sealed tube'
_diffrn_radiation_type MoK\a
_diffrn_radiation_wavelength 0.71073
_diffrn_reflns_av_R_equivalents 0.0417
_diffrn_reflns_av_sigmaI/netI 0.0294
_diffrn_reflns_limit_h_max 12
_diffrn_reflns_limit_h_min -12
_diffrn_reflns_limit_k_max 15
_diffrn_reflns_limit_k_min -15
_diffrn_reflns_limit_l_max 22
_diffrn_reflns_limit_l_min -22
_diffrn_reflns_number 41968
_diffrn_reflns_theta_full 26.00
_diffrn_reflns_theta_max 27.50
_diffrn_reflns_theta_min 3.97
_diffrn_standards_number 0
_exptl_absorpt_coefficient_mu 2.168
_exptl_absorpt_correction_T_max 0.544
_exptl_absorpt_correction_T_min 0.387
_exptl_absorpt_correction_type multi-scan
_exptl_absorpt_process_details SADABS
_exptl_crystal_colour colourless
_exptl_crystal_density_diffrn 1.467
_exptl_crystal_density_method 'not measured'
_exptl_crystal_description block
_exptl_crystal_F_000 844
_exptl_crystal_size_max 0.54
_exptl_crystal_size_mid 0.42
_exptl_crystal_size_min 0.32
_refine_diff_density_max 1.033
_refine_diff_density_min -0.658
_refine_diff_density_rms 0.083
_refine_ls_extinction_coef 0.00114(16)
_refine_ls_extinction_expression Fc^*^=kFc[1+0.001xFc^2^\l^3^/sin(2\q)]^-1/4^
_refine_ls_extinction_method SHELXL
_refine_ls_goodness_of_fit_ref 1.066
_refine_ls_hydrogen_treatment constr
_refine_ls_matrix_type full
_refine_ls_number_parameters 333
_refine_ls_number_reflns 8605
_refine_ls_number_restraints 0
_refine_ls_restrained_S_all 1.066
_refine_ls_R_factor_all 0.0273
_refine_ls_R_factor_gt 0.0212
_refine_ls_shift/su_max 0.045
_refine_ls_shift/su_mean 0.000
_refine_ls_structure_factor_coef Fsqd
_refine_ls_weighting_details 'calc w=1/[\s^2^(Fo^2^)+(0.0113P)^2^+1.7816P] where P=(Fo^2^+2Fc^2^)/3'
_refine_ls_weighting_scheme calc
_refine_ls_wR_factor_gt 0.0488
_refine_ls_wR_factor_ref 0.0514
_reflns_number_gt 7675
_reflns_number_total 8605
_reflns_threshold_expression I>2\s(I)
_cod_data_source_file om060072ksi20060308_062842.cif
_cod_data_source_block ki192_compound5
_cod_database_code 4075153

loop_
_symmetry_equiv_pos_as_xyz
'x, y, z'
'-x, -y, -z'

loop_
_atom_site_label
_atom_site_type_symbol
_atom_site_fract_x
_atom_site_fract_y
_atom_site_fract_z
_atom_site_U_iso_or_equiv
_atom_site_adp_type
_atom_site_occupancy
_atom_site_symmetry_multiplicity
_atom_site_calc_flag
_atom_site_refinement_flags
La La 0.182548(12) 1.802793(10) 0.203738(6) 0.01443(4) Uani 1 1 d .
I I -0.093255(17) 1.718779(14) 0.072783(9) 0.03069(5) Uani 1 1 d .
Si1 Si 0.22732(7) 1.66661(5) 0.36125(3) 0.02151(13) Uani 1 1 d .
Si2 Si -0.09119(7) 1.53452(5) 0.28447(4) 0.02240(13) Uani 1 1 d .
Si3 Si -0.02246(7) 1.78629(5) 0.36897(3) 0.02063(12) Uani 1 1 d .
Si4 Si 0.25215(6) 2.10811(5) 0.33294(3) 0.01855(12) Uani 1 1 d .
Si5 Si 0.20416(7) 2.10426(5) 0.15234(3) 0.02040(12) Uani 1 1 d .
Si6 Si 0.47041(6) 2.05440(5) 0.22936(4) 0.02142(12) Uani 1 1 d .
O1 O 0.34524(17) 1.73838(15) 0.29765(10) 0.0276(4) Uani 1 1 d .
O2 O 0.44609(16) 1.92134(13) 0.17629(9) 0.0221(3) Uani 1 1 d .
O3 O 0.26688(19) 1.67592(14) 0.10610(9) 0.0276(3) Uani 1 1 d .
C1 C 0.4975(3) 1.7429(3) 0.3033(2) 0.0541(9) Uani 1 1 d .
H1A H 0.5440 1.7698 0.3570 0.081 Uiso 1 1 calc R
H1B H 0.5512 1.7982 0.2688 0.081 Uiso 1 1 calc R
H1C H 0.5007 1.6636 0.2880 0.081 Uiso 1 1 calc R
C2 C 0.3128(3) 1.7385(3) 0.46119(15) 0.0407(6) Uani 1 1 d .
H2A H 0.4037 1.7208 0.4744 0.061 Uiso 1 1 calc R
H2B H 0.2429 1.7079 0.4985 0.061 Uiso 1 1 calc R
H2C H 0.3367 1.8246 0.4631 0.061 Uiso 1 1 calc R
C3 C 0.2474(3) 1.5159(2) 0.35861(19) 0.0419(7) Uani 1 1 d .
H3A H 0.2164 1.4747 0.3058 0.063 Uiso 1 1 calc R
H3B H 0.1850 1.4697 0.3945 0.063 Uiso 1 1 calc R
H3C H 0.3512 1.5250 0.3741 0.063 Uiso 1 1 calc R
C4 C 0.0557(2) 1.68190(18) 0.31911(12) 0.0181(4) Uani 1 1 d .
C5 C -0.2787(3) 1.5410(2) 0.24655(16) 0.0311(5) Uani 1 1 d .
H5A H -0.3178 1.5774 0.2880 0.047 Uiso 1 1 calc R
H5B H -0.3472 1.4604 0.2292 0.047 Uiso 1 1 calc R
H5C H -0.2678 1.5885 0.2028 0.047 Uiso 1 1 calc R
C6 C -0.1337(3) 1.4327(2) 0.36364(17) 0.0394(6) Uani 1 1 d .
H6A H -0.0553 1.3982 0.3718 0.059 Uiso 1 1 calc R
H6B H -0.2290 1.3691 0.3480 0.059 Uiso 1 1 calc R
H6C H -0.1387 1.4783 0.4120 0.059 Uiso 1 1 calc R
C7 C -0.0421(3) 1.4520(2) 0.19969(15) 0.0321(5) Uani 1 1 d .
H7A H -0.0325 1.4983 0.1554 0.048 Uiso 1 1 calc R
H7B H -0.1203 1.3748 0.1852 0.048 Uiso 1 1 calc R
H7C H 0.0521 1.4401 0.2145 0.048 Uiso 1 1 calc R
C8 C -0.1631(3) 1.7188(2) 0.43693(15) 0.0362(6) Uani 1 1 d .
H8A H -0.2459 1.6533 0.4079 0.054 Uiso 1 1 calc R
H8B H -0.2002 1.7794 0.4592 0.054 Uiso 1 1 calc R
H8C H -0.1160 1.6887 0.4787 0.054 Uiso 1 1 calc R
C9 C -0.1188(2) 1.8463(2) 0.29166(14) 0.0257(5) Uani 1 1 d .
H9A H -0.0453 1.8950 0.2614 0.039 Uiso 1 1 calc R
H9B H -0.1703 1.8950 0.3163 0.039 Uiso 1 1 calc R
H9C H -0.1908 1.7802 0.2572 0.039 Uiso 1 1 calc R
C10 C 0.1092(3) 1.9208(2) 0.43356(13) 0.0256(5) Uani 1 1 d .
H10A H 0.0506 1.9718 0.4472 0.031 Uiso 1 1 calc R
H10B H 0.1363 1.8917 0.4823 0.031 Uiso 1 1 calc R
C11 C 0.2560(3) 2.0038(2) 0.40939(13) 0.0269(5) Uani 1 1 d .
H11A H 0.3116 1.9530 0.3908 0.032 Uiso 1 1 calc R
H11B H 0.3149 2.0533 0.4571 0.032 Uiso 1 1 calc R
C12 C 0.0810(3) 2.1517(2) 0.33734(14) 0.0287(5) Uani 1 1 d .
H12A H 0.0905 2.2201 0.3085 0.043 Uiso 1 1 calc R
H12B H 0.0705 2.1726 0.3916 0.043 Uiso 1 1 calc R
H12C H -0.0067 2.0849 0.3141 0.043 Uiso 1 1 calc R
C13 C 0.4044(3) 2.2547(2) 0.36856(14) 0.0291(5) Uani 1 1 d .
H13A H 0.4991 2.2413 0.3785 0.044 Uiso 1 1 calc R
H13B H 0.3813 2.2893 0.4166 0.044 Uiso 1 1 calc R
H13C H 0.4117 2.3092 0.3289 0.044 Uiso 1 1 calc R
C14 C 0.2766(2) 2.04217(17) 0.23610(11) 0.0167(4) Uani 1 1 d .
C15 C -0.0027(3) 2.0717(2) 0.14050(15) 0.0312(5) Uani 1 1 d .
H15A H -0.0539 1.9858 0.1373 0.047 Uiso 1 1 calc R
H15B H -0.0317 2.1009 0.0929 0.047 Uiso 1 1 calc R
H15C H -0.0299 2.1113 0.1852 0.047 Uiso 1 1 calc R
C16 C 0.2834(3) 2.2715(2) 0.15701(15) 0.0316(5) Uani 1 1 d .
H16A H 0.2559 2.3076 0.2032 0.047 Uiso 1 1 calc R
H16B H 0.2438 2.2968 0.1104 0.047 Uiso 1 1 calc R
H16C H 0.3917 2.2967 0.1599 0.047 Uiso 1 1 calc R
C17 C 0.2438(3) 2.0401(2) 0.05719(13) 0.0327(5) Uani 1 1 d .
H17A H 0.3491 2.0493 0.0603 0.049 Uiso 1 1 calc R
H17B H 0.2187 2.0821 0.0151 0.049 Uiso 1 1 calc R
H17C H 0.1839 1.9557 0.0469 0.049 Uiso 1 1 calc R
C18 C 0.5945(3) 2.1733(2) 0.17837(19) 0.0406(7) Uani 1 1 d .
H18A H 0.6887 2.1597 0.1748 0.061 Uiso 1 1 calc R
H18B H 0.6130 2.2509 0.2076 0.061 Uiso 1 1 calc R
H18C H 0.5465 2.1713 0.1260 0.061 Uiso 1 1 calc R
C19 C 0.5920(3) 2.0566(3) 0.32025(16) 0.0388(6) Uani 1 1 d .
H19A H 0.5351 1.9997 0.3529 0.058 Uiso 1 1 calc R
H19B H 0.6274 2.1364 0.3487 0.058 Uiso 1 1 calc R
H19C H 0.6769 2.0348 0.3065 0.058 Uiso 1 1 calc R
C20 C 0.5672(3) 1.9016(2) 0.14004(17) 0.0363(6) Uani 1 1 d .
H20A H 0.5758 1.9367 0.0910 0.054 Uiso 1 1 calc R
H20B H 0.5479 1.8162 0.1298 0.054 Uiso 1 1 calc R
H20C H 0.6598 1.9386 0.1748 0.054 Uiso 1 1 calc R
C21 C 0.2724(4) 1.6913(3) 0.02392(15) 0.0420(7) Uani 1 1 d .
H21A H 0.3065 1.7766 0.0167 0.050 Uiso 1 1 calc R
H21B H 0.1733 1.6520 -0.0059 0.050 Uiso 1 1 calc R
C22 C 0.3830(3) 1.6334(2) -0.00309(15) 0.0364(6) Uani 1 1 d .
H22A H 0.3421 1.5817 -0.0527 0.044 Uiso 1 1 calc R
H22B H 0.4778 1.6945 -0.0102 0.044 Uiso 1 1 calc R
C23 C 0.4057(3) 1.5603(2) 0.06204(15) 0.0324(5) Uani 1 1 d .
H23A H 0.3929 1.4781 0.0409 0.039 Uiso 1 1 calc R
H23B H 0.5056 1.5969 0.0914 0.039 Uiso 1 1 calc R
C24 C 0.2858(3) 1.5623(2) 0.11318(16) 0.0364(6) Uani 1 1 d .
H24A H 0.1923 1.4962 0.0948 0.044 Uiso 1 1 calc R
H24B H 0.3173 1.5557 0.1678 0.044 Uiso 1 1 calc R

loop_
_atom_site_aniso_label
_atom_site_aniso_U_11
_atom_site_aniso_U_22
_atom_site_aniso_U_33
_atom_site_aniso_U_23
_atom_site_aniso_U_13
_atom_site_aniso_U_12
La 0.01545(6) 0.01395(6) 0.01446(6) 0.00143(4) 0.00272(4) 0.00557(4)
I 0.03016(9) 0.03007(9) 0.02619(8) 0.00098(6) -0.00853(6) 0.00623(7)
Si1 0.0219(3) 0.0208(3) 0.0233(3) 0.0079(2) 0.0011(2) 0.0084(2)
Si2 0.0196(3) 0.0177(3) 0.0289(3) 0.0043(2) 0.0077(2) 0.0035(2)
Si3 0.0204(3) 0.0221(3) 0.0204(3) 0.0025(2) 0.0077(2) 0.0074(2)
Si4 0.0204(3) 0.0166(3) 0.0175(3) -0.0016(2) -0.0007(2) 0.0064(2)
Si5 0.0247(3) 0.0169(3) 0.0183(3) 0.0016(2) -0.0015(2) 0.0065(2)
Si6 0.0166(3) 0.0174(3) 0.0287(3) 0.0004(2) 0.0022(2) 0.0043(2)
O1 0.0159(8) 0.0382(9) 0.0346(9) 0.0158(7) 0.0057(6) 0.0138(7)
O2 0.0199(8) 0.0198(7) 0.0277(8) 0.0010(6) 0.0094(6) 0.0070(6)
O3 0.0371(10) 0.0267(8) 0.0239(8) -0.0002(7) 0.0100(7) 0.0166(7)
C1 0.0196(13) 0.072(2) 0.082(2) 0.0400(19) 0.0114(14) 0.0229(14)
C2 0.0504(17) 0.0454(16) 0.0278(13) 0.0055(12) -0.0099(12) 0.0217(14)
C3 0.0387(15) 0.0290(13) 0.0617(19) 0.0128(13) -0.0030(13) 0.0167(12)
C4 0.0186(10) 0.0169(10) 0.0196(10) 0.0037(8) 0.0047(8) 0.0060(8)
C5 0.0207(12) 0.0253(12) 0.0425(14) -0.0002(10) 0.0033(10) 0.0023(9)
C6 0.0374(15) 0.0292(13) 0.0502(17) 0.0176(12) 0.0135(12) 0.0045(11)
C7 0.0277(13) 0.0232(12) 0.0430(15) -0.0016(10) 0.0095(11) 0.0053(10)
C8 0.0378(15) 0.0370(14) 0.0338(14) 0.0041(11) 0.0202(11) 0.0089(12)
C9 0.0209(11) 0.0233(11) 0.0337(13) 0.0007(9) 0.0023(9) 0.0095(9)
C10 0.0320(13) 0.0269(12) 0.0181(10) 0.0008(9) 0.0053(9) 0.0099(10)
C11 0.0279(12) 0.0290(12) 0.0213(11) 0.0043(9) -0.0008(9) 0.0069(10)
C12 0.0328(13) 0.0257(12) 0.0305(12) -0.0036(10) 0.0025(10) 0.0157(10)
C13 0.0315(13) 0.0220(11) 0.0285(12) -0.0058(9) -0.0061(10) 0.0065(10)
C14 0.0172(10) 0.0151(9) 0.0177(10) 0.0001(8) -0.0014(8) 0.0065(8)
C15 0.0290(13) 0.0322(13) 0.0311(13) 0.0035(10) -0.0084(10) 0.0119(10)
C16 0.0413(15) 0.0193(11) 0.0321(13) 0.0045(10) -0.0040(11) 0.0091(10)
C17 0.0458(15) 0.0303(13) 0.0205(11) 0.0029(10) 0.0025(10) 0.0115(11)
C18 0.0264(14) 0.0249(13) 0.069(2) 0.0119(13) 0.0149(13) 0.0030(10)
C19 0.0246(13) 0.0493(16) 0.0430(15) -0.0076(12) -0.0077(11) 0.0191(12)
C20 0.0274(13) 0.0334(13) 0.0500(16) 0.0007(12) 0.0224(12) 0.0096(11)
C21 0.0610(19) 0.0545(17) 0.0226(12) 0.0016(12) 0.0116(12) 0.0346(15)
C22 0.0487(16) 0.0335(13) 0.0315(13) 0.0021(11) 0.0182(12) 0.0173(12)
C23 0.0375(14) 0.0289(12) 0.0360(14) 0.0020(10) 0.0164(11) 0.0157(11)
C24 0.0499(16) 0.0238(12) 0.0427(15) 0.0055(11) 0.0244(13) 0.0169(11)

loop_
_atom_type_symbol
_atom_type_description
_atom_type_scat_dispersion_real
_atom_type_scat_dispersion_imag
_atom_type_scat_source
C C 0.0033 0.0016 'International Tables Vol C Tables 4.2.6.8 and 6.1.1.4'
H H 0.0000 0.0000 'International Tables Vol C Tables 4.2.6.8 and 6.1.1.4'
O O 0.0106 0.0060 'International Tables Vol C Tables 4.2.6.8 and 6.1.1.4'
Si Si 0.0817 0.0704 'International Tables Vol C Tables 4.2.6.8 and 6.1.1.4'
I I -0.4742 1.8119 'International Tables Vol C Tables 4.2.6.8 and 6.1.1.4'
La La -0.2871 2.4523 'International Tables Vol C Tables 4.2.6.8 and 6.1.1.4'

loop_
_geom_angle_atom_site_label_1
_geom_angle_atom_site_label_2
_geom_angle_atom_site_label_3
_geom_angle
I La O1 145.82(4)
I La O2 122.41(4)
I La O3 79.06(4)
I La C4 99.57(5)
I La C14 109.58(4)
O1 La O2 76.63(5)
O1 La O3 82.03(5)
O1 La C4 62.40(6)
O1 La C14 104.46(6)
O2 La O3 71.02(5)
O2 La C4 137.06(6)
O2 La C14 62.24(5)
O3 La C4 112.79(6)
O3 La C14 129.20(6)
C4 La C14 114.59(6)
O1 Si1 C2 106.91(12)
O1 Si1 C3 104.31(12)
O1 Si1 C4 99.56(8)
C2 Si1 C3 103.45(13)
C2 Si1 C4 120.55(12)
C3 Si1 C4 120.16(12)
C4 Si2 C5 115.39(10)
C4 Si2 C6 112.94(11)
C4 Si2 C7 112.80(10)
C5 Si2 C6 103.97(12)
C5 Si2 C7 103.03(12)
C6 Si2 C7 107.79(12)
C4 Si3 C8 115.21(11)
C4 Si3 C9 107.74(10)
C4 Si3 C10 118.43(10)
C8 Si3 C9 107.27(12)
C8 Si3 C10 101.48(11)
C9 Si3 C10 105.87(10)
C11 Si4 C12 108.84(11)
C11 Si4 C13 106.74(11)
C11 Si4 C14 110.30(10)
C12 Si4 C13 101.21(11)
C12 Si4 C14 116.34(10)
C13 Si4 C14 112.70(11)
C14 Si5 C15 115.15(10)
C14 Si5 C16 114.28(10)
C14 Si5 C17 110.73(10)
C15 Si5 C16 103.55(11)
C15 Si5 C17 104.89(12)
C16 Si5 C17 107.47(12)
O2 Si6 C14 100.55(8)
O2 Si6 C18 106.90(11)
O2 Si6 C19 104.80(10)
C14 Si6 C18 121.15(11)
C14 Si6 C19 118.93(11)
C18 Si6 C19 102.87(14)
La O1 Si1 103.99(7)
La O1 C1 134.62(16)
Si1 O1 C1 121.22(16)
La O2 Si6 99.69(6)
La O2 C20 139.13(14)
Si6 O2 C20 120.70(14)
La O3 C21 124.78(14)
La O3 C24 128.99(13)
C21 O3 C24 104.86(18)
O1 C1 H1A 109.5
O1 C1 H1B 109.5
O1 C1 H1C 109.5
H1A C1 H1B 109.5
H1A C1 H1C 109.5
H1B C1 H1C 109.5
Si1 C2 H2A 109.5
Si1 C2 H2B 109.5
Si1 C2 H2C 109.5
H2A C2 H2B 109.5
H2A C2 H2C 109.5
H2B C2 H2C 109.5
Si1 C3 H3A 109.5
Si1 C3 H3B 109.5
Si1 C3 H3C 109.5
H3A C3 H3B 109.5
H3A C3 H3C 109.5
H3B C3 H3C 109.5
La C4 Si1 94.05(8)
La C4 Si2 114.29(9)
La C4 Si3 102.61(8)
Si1 C4 Si2 112.34(10)
Si1 C4 Si3 120.30(12)
Si2 C4 Si3 111.58(11)
Si2 C5 H5A 109.5
Si2 C5 H5B 109.5
Si2 C5 H5C 109.5
H5A C5 H5B 109.5
H5A C5 H5C 109.5
H5B C5 H5C 109.5
Si2 C6 H6A 109.5
Si2 C6 H6B 109.5
Si2 C6 H6C 109.5
H6A C6 H6B 109.5
H6A C6 H6C 109.5
H6B C6 H6C 109.5
Si2 C7 H7A 109.5
Si2 C7 H7B 109.5
Si2 C7 H7C 109.5
H7A C7 H7B 109.5
H7A C7 H7C 109.5
H7B C7 H7C 109.5
Si3 C8 H8A 109.5
Si3 C8 H8B 109.5
Si3 C8 H8C 109.5
H8A C8 H8B 109.5
H8A C8 H8C 109.5
H8B C8 H8C 109.5
Si3 C9 H9A 109.5
Si3 C9 H9B 109.5
Si3 C9 H9C 109.5
H9A C9 H9B 109.5
H9A C9 H9C 109.5
H9B C9 H9C 109.5
Si3 C10 H10A 106.4
Si3 C10 H10B 106.4
Si3 C10 C11 123.74(16)
H10A C10 H10B 106.5
H10A C10 C11 106.4
H10B C10 C11 106.4
Si4 C11 C10 120.38(16)
Si4 C11 H11A 107.2
Si4 C11 H11B 107.2
C10 C11 H11A 107.2
C10 C11 H11B 107.2
H11A C11 H11B 106.9
Si4 C12 H12A 109.5
Si4 C12 H12B 109.5
Si4 C12 H12C 109.5
H12A C12 H12B 109.5
H12A C12 H12C 109.5
H12B C12 H12C 109.5
Si4 C13 H13A 109.5
Si4 C13 H13B 109.5
Si4 C13 H13C 109.5
H13A C13 H13B 109.5
H13A C13 H13C 109.5
H13B C13 H13C 109.5
La C14 Si4 118.99(9)
La C14 Si5 108.22(9)
La C14 Si6 91.91(8)
Si4 C14 Si5 113.42(10)
Si4 C14 Si6 111.95(10)
Si5 C14 Si6 110.34(11)
Si5 C15 H15A 109.5
Si5 C15 H15B 109.5
Si5 C15 H15C 109.5
H15A C15 H15B 109.5
H15A C15 H15C 109.5
H15B C15 H15C 109.5
Si5 C16 H16A 109.5
Si5 C16 H16B 109.5
Si5 C16 H16C 109.5
H16A C16 H16B 109.5
H16A C16 H16C 109.5
H16B C16 H16C 109.5
Si5 C17 H17A 109.5
Si5 C17 H17B 109.5
Si5 C17 H17C 109.5
H17A C17 H17B 109.5
H17A C17 H17C 109.5
H17B C17 H17C 109.5
Si6 C18 H18A 109.5
Si6 C18 H18B 109.5
Si6 C18 H18C 109.5
H18A C18 H18B 109.5
H18A C18 H18C 109.5
H18B C18 H18C 109.5
Si6 C19 H19A 109.5
Si6 C19 H19B 109.5
Si6 C19 H19C 109.5
H19A C19 H19B 109.5
H19A C19 H19C 109.5
H19B C19 H19C 109.5
O2 C20 H20A 109.5
O2 C20 H20B 109.5
O2 C20 H20C 109.5
H20A C20 H20B 109.5
H20A C20 H20C 109.5
H20B C20 H20C 109.5
O3 C21 H21A 110.6
O3 C21 H21B 110.6
O3 C21 C22 105.7(2)
H21A C21 H21B 108.7
H21A C21 C22 110.6
H21B C21 C22 110.6
C21 C22 H22A 110.8
C21 C22 H22B 110.8
C21 C22 C23 104.9(2)
H22A C22 H22B 108.8
H22A C22 C23 110.8
H22B C22 C23 110.8
C22 C23 H23A 111.0
C22 C23 H23B 111.0
C22 C23 C24 103.7(2)
H23A C23 H23B 109.0
H23A C23 C24 111.0
H23B C23 C24 111.0
O3 C24 C23 104.72(19)
O3 C24 H24A 110.8
O3 C24 H24B 110.8
C23 C24 H24A 110.8
C23 C24 H24B 110.8
H24A C24 H24B 108.9

loop_
_geom_bond_atom_site_label_1
_geom_bond_atom_site_label_2
_geom_bond_distance
La I 3.1744(5)
La O1 2.5081(15)
La O2 2.5740(15)
La O3 2.5522(15)
La C4 2.711(2)
La C14 2.711(2)
Si1 O1 1.7264(17)
Si1 C2 1.868(3)
Si1 C3 1.882(3)
Si1 C4 1.821(2)
Si2 C4 1.878(2)
Si2 C5 1.896(2)
Si2 C6 1.898(3)
Si2 C7 1.892(3)
Si3 C4 1.860(2)
Si3 C8 1.896(2)
Si3 C9 1.891(2)
Si3 C10 1.895(2)
Si4 C11 1.906(2)
Si4 C12 1.893(2)
Si4 C13 1.897(2)
Si4 C14 1.871(2)
Si5 C14 1.874(2)
Si5 C15 1.888(2)
Si5 C16 1.892(2)
Si5 C17 1.892(3)
Si6 O2 1.7162(16)
Si6 C14 1.837(2)
Si6 C18 1.875(3)
Si6 C19 1.878(3)
O1 C1 1.444(3)
O2 C20 1.449(3)
O3 C21 1.460(3)
O3 C24 1.451(3)
C1 H1A 0.980
C1 H1B 0.980
C1 H1C 0.980
C2 H2A 0.980
C2 H2B 0.980
C2 H2C 0.980
C3 H3A 0.980
C3 H3B 0.980
C3 H3C 0.980
C5 H5A 0.980
C5 H5B 0.980
C5 H5C 0.980
C6 H6A 0.980
C6 H6B 0.980
C6 H6C 0.980
C7 H7A 0.980
C7 H7B 0.980
C7 H7C 0.980
C8 H8A 0.980
C8 H8B 0.980
C8 H8C 0.980
C9 H9A 0.980
C9 H9B 0.980
C9 H9C 0.980
C10 H10A 0.990
C10 H10B 0.990
C10 C11 1.551(3)
C11 H11A 0.990
C11 H11B 0.990
C12 H12A 0.980
C12 H12B 0.980
C12 H12C 0.980
C13 H13A 0.980
C13 H13B 0.980
C13 H13C 0.980
C15 H15A 0.980
C15 H15B 0.980
C15 H15C 0.980
C16 H16A 0.980
C16 H16B 0.980
C16 H16C 0.980
C17 H17A 0.980
C17 H17B 0.980
C17 H17C 0.980
C18 H18A 0.980
C18 H18B 0.980
C18 H18C 0.980
C19 H19A 0.980
C19 H19B 0.980
C19 H19C 0.980
C20 H20A 0.980
C20 H20B 0.980
C20 H20C 0.980
C21 H21A 0.990
C21 H21B 0.990
C21 C22 1.538(4)
C22 H22A 0.990
C22 H22B 0.990
C22 C23 1.533(4)
C23 H23A 0.990
C23 H23B 0.990
C23 C24 1.522(3)
C24 H24A 0.990
C24 H24B 0.990
